data_4312452
loop_
_publ_author_name
'Maximilian N. Kopylovich'
'Armando J. L. Pombeiro'
'Andreas Fischer'
'Lars Kloo'
'Vadim Yu. Kukushkin'

_publ_contact_author_address
;
Department of Chemistry
St. Petersburg State University
198504 Stary Petergof
Russian Federation
;
_publ_contact_author_email kukushkin@VK2100.spb.edu
_publ_contact_author_name 'Vadim Yu. Kukushkin'
_publ_section_title
;
 Facile Ni(II)/Ketoxime-Mediated Conversion of Organonitriles into
 Imidoylamidine Ligands. Synthesis of Imidoylamidines and Acetyl Amides
;
_journal_name_full 'Inorganic Chemistry'
_journal_page_first 7239
_journal_page_last 7248
_journal_paper_doi 10.1021/ic0349813
_journal_volume 42
_journal_year 2003
_chemical_compound_source 'Local laboratory'
_chemical_formula_moiety 'C6 H11 N O2 '
_chemical_formula_sum 'C6 H11 N O2'
_chemical_formula_weight 129.159
_chemical_name_systematic
;
 ?
;
_space_group_IT_number 56
_symmetry_cell_setting orthorhombic
_symmetry_space_group_name_Hall '-P 2ab 2ac'
_symmetry_space_group_name_H-M 'P c c n'
_atom_sites_solution_primary direct
_atom_sites_solution_secondary difmap
_cell_angle_alpha 90.00
_cell_angle_beta 90.00
_cell_angle_gamma 90.00
_cell_formula_units_Z 4
_cell_length_a 15.998(2)
_cell_length_b 5.1479(6)
_cell_length_c 8.8210(8)
_cell_measurement_reflns_used 1404
_cell_measurement_temperature 297
_cell_volume 726.46(14)
_computing_cell_refinement 'HKL Scalepack (Otwinowski & Minor 1997)'
_computing_data_collection KappaCCD
_computing_data_reduction 'Denzo and Scalepak (Otwinowski & Minor, 1997)'
_computing_structure_refinement 'SHELXL-97 (Sheldrick, 1997)'
_computing_structure_solution 'SIR97(Cascarano al.,Acta Cryst.,1996,A52,C-79)'
_diffrn_measured_fraction_theta_full 0.985
_diffrn_measured_fraction_theta_max 0.985
_diffrn_measurement_device KappaCCD
_diffrn_measurement_method CCD
_diffrn_orient_matrix_type X=UH
_diffrn_orient_matrix_UB_11 -0.15113
_diffrn_orient_matrix_UB_12 0.09225
_diffrn_orient_matrix_UB_13 0.07991
_diffrn_orient_matrix_UB_21 0.00383
_diffrn_orient_matrix_UB_22 -0.07054
_diffrn_orient_matrix_UB_23 0.08866
_diffrn_orient_matrix_UB_31 0.03921
_diffrn_orient_matrix_UB_32 0.03890
_diffrn_orient_matrix_UB_33 0.02926
_diffrn_radiation_source 'fine-focus sealed tube'
_diffrn_radiation_type ' MoK\a'
_diffrn_radiation_wavelength_id all
_diffrn_reflns_limit_h_max 15
_diffrn_reflns_limit_h_min -17
_diffrn_reflns_limit_k_max 5
_diffrn_reflns_limit_k_min -5
_diffrn_reflns_limit_l_max 9
_diffrn_reflns_limit_l_min -9
_diffrn_reflns_number 1963
_diffrn_reflns_theta_full 23.28
_diffrn_reflns_theta_max 23.28
_diffrn_reflns_theta_min 4.16
_exptl_absorpt_coefficient_mu 0.088
_exptl_absorpt_correction_type none
_exptl_crystal_colour Colourless
_exptl_crystal_density_diffrn 1.181
_exptl_crystal_density_method 'not measured'
_exptl_crystal_description irregular
_refine_diff_density_max 0.180
_refine_diff_density_min -0.178
_refine_diff_density_rms 0.035
_refine_ls_extinction_method none
_refine_ls_goodness_of_fit_ref 1.093
_refine_ls_hydrogen_treatment constr
_refine_ls_matrix_type full
_refine_ls_number_parameters 42
_refine_ls_number_reflns 517
_refine_ls_number_restraints 0
_refine_ls_restrained_S_all 1.093
_refine_ls_R_factor_all 0.0817
_refine_ls_R_factor_gt 0.0554
_refine_ls_shift/su_max 0.000
_refine_ls_shift/su_mean 0.000
_refine_ls_structure_factor_coef Fsqd
_refine_ls_weighting_details
; calc
 [1.00000+0.00000exp(0.00(sin\q/\l)^2^)]/
   [\s^2^(Fo^2^)+0.0000+0.4700*P+(0.0565P)^2^+0.0000sin\q/\l]
 where P = 0.00000Fo^2^ + 1.00000Fc^2^
;
_refine_ls_weighting_scheme calc
_refine_ls_wR_factor_gt 0.1416
_refine_ls_wR_factor_ref 0.1577
_reflns_number_gt 378
_reflns_number_total 517
_reflns_threshold_expression >2sigma(I)
_cod_data_source_file ic0349813si20030818_063355_8.cif
_cod_data_source_block compound12
_cod_depositor_comments
;
The following automatic conversions were performed:

'_symmetry_cell_setting' value 'Orthorhombic' changed to
'orthorhombic' according to the built-in table from CIF Core
dictionary named 'cif_core.dic' version 2.4.1 from 2010-06-29.

Automatic conversion script
Id: cif_fix_values 1646 2011-03-28 12:23:43Z adriana 
;
_cod_original_cell_volume 726.47(15)
_cod_original_sg_symbol_H-M 'P c c n '
_cod_original_formula_sum 'C6 H11 N O2 '
_cod_database_code 4312452

loop_
_symmetry_equiv_pos_as_xyz
+X,+Y,+Z
-X,-Y,-Z
'-X+ 1/2,-Y+ 1/2,+Z'
'+X+ 1/2,+Y+ 1/2,-Z'
'+X+ 1/2,-Y,-Z+ 1/2'
'-X+ 1/2,+Y,+Z+ 1/2'
'-X,+Y+ 1/2,-Z+ 1/2'
'+X,-Y+ 1/2,+Z+ 1/2'

loop_
_atom_site_label
_atom_site_type_symbol
_atom_site_fract_x
_atom_site_fract_y
_atom_site_fract_z
_atom_site_U_iso_or_equiv
_atom_site_adp_type
_atom_site_occupancy
_atom_site_symmetry_multiplicity
_atom_site_calc_flag
_atom_site_refinement_flags
_atom_site_disorder_assembly
_atom_site_disorder_group
N1 N 0.2500 0.7500 0.1171(3) 0.0532(10) Uani 1 2 d S . .
O1 O 0.18584(15) 0.5666(5) 0.3207(2) 0.0716(9) Uani 1 1 d . . .
C1 C 0.19197(18) 0.5899(6) 0.1849(3) 0.0491(9) Uani 1 1 d . . .
C2 C 0.1377(2) 0.4463(7) 0.0739(4) 0.0639(10) Uani 1 1 d . . .
C3 C 0.0769(2) 0.2625(8) 0.1469(4) 0.0778(11) Uani 1 1 d . . .
H1 H 0.2500 0.7500 -0.0114 0.064 Uiso 1 2 d SR . .
H2A H 0.1714 0.3543 -0.0185 0.077 Uiso 1 1 d R . .
H2B H 0.1036 0.5853 0.0531 0.077 Uiso 1 1 d R . .
H3A H 0.0444 0.1770 0.0703 0.093 Uiso 1 1 d R . .
H3B H 0.0405 0.3572 0.2133 0.093 Uiso 1 1 d R . .
H3C H 0.1074 0.1353 0.2042 0.093 Uiso 1 1 d R . .

loop_
_atom_site_aniso_label
_atom_site_aniso_U_11
_atom_site_aniso_U_22
_atom_site_aniso_U_33
_atom_site_aniso_U_23
_atom_site_aniso_U_13
_atom_site_aniso_U_12
N1 0.066(2) 0.067(2) 0.0260(16) 0.000 0.000 -0.006(2)
O1 0.0973(19) 0.0846(19) 0.0329(14) 0.0010(11) 0.0009(10) -0.0278(14)
C1 0.062(2) 0.0502(19) 0.0348(17) -0.0017(13) -0.0015(13) 0.0044(16)
C2 0.074(2) 0.069(2) 0.0483(18) -0.0069(16) -0.0068(16) -0.0062(19)
C3 0.075(2) 0.083(2) 0.076(2) -0.012(2) -0.0082(19) -0.013(2)

loop_
_atom_type_symbol
_atom_type_description
_atom_type_scat_dispersion_real
_atom_type_scat_dispersion_imag
_atom_type_scat_source
C C 0.0033 0.0016 'International Tables Vol C Tables 4.2.6.8 and 6.1.1.4'
H H 0.0000 0.0000 'International Tables Vol C Tables 4.2.6.8 and 6.1.1.4'
N N 0.0061 0.0033 'International Tables Vol C Tables 4.2.6.8 and 6.1.1.4'
O O 0.0106 0.0060 'International Tables Vol C Tables 4.2.6.8 and 6.1.1.4'

loop_
_diffrn_radiation_wavelength
0.71073

loop_
_geom_angle_atom_site_label_1
_geom_angle_atom_site_label_2
_geom_angle_atom_site_label_3
_geom_angle
_geom_angle_site_symmetry_1
_geom_angle_site_symmetry_3
_geom_angle_publ_flag
C1 N1 C1 128.6(3) 2_565 . ?
O1 C1 N1 123.0(3) . . ?
O1 C1 C2 123.4(3) . . ?
N1 C1 C2 113.7(2) . . ?
C3 C2 C1 113.9(3) . . ?
C1 N1 H1 115.7 2_565 . ?
C1 N1 H1 115.7 . . ?
C3 C2 H2A 111.6 . . ?
C1 C2 H2A 114.6 . . ?
C3 C2 H2B 101.1 . . ?
C1 C2 H2B 95.2 . . ?
H2A C2 H2B 119.0 . . ?
C2 C3 H3A 109.8 . . ?
C2 C3 H3B 109.5 . . ?
H3A C3 H3B 109.5 . . ?
C2 C3 H3C 109.1 . . ?
H3A C3 H3C 109.5 . . ?
H3B C3 H3C 109.5 . . ?

loop_
_geom_bond_atom_site_label_1
_geom_bond_atom_site_label_2
_geom_bond_distance
_geom_bond_site_symmetry_2
_geom_bond_publ_flag
N1 C1 1.378(3) 2_565 ?
N1 C1 1.378(3) . ?
O1 C1 1.208(3) . ?
C1 C2 1.503(4) . ?
C2 C3 1.501(5) . ?
N1 H1 1.1335 . ?
C2 H2A 1.0860 . ?
C2 H2B 0.9183 . ?
C3 H3A 0.9595 . ?
C3 H3B 0.9591 . ?
C3 H3C 0.9604 . ?
